data_7063437
loop_
_publ_author_name
'Lakhdari-Idir, Houria'
'Ait Ramdane-Terbouche, Chafia'
'Terbouche, Achour'
'Ait Kaci Azzou, Katia'
'Ait Ramdane, Khaled'
'Roisnel, Thierry'
'Aoulmi, Fodil'
'Manseri, Amar'
'Hauchard, Didier'

_publ_section_title
;
 A novel symmetrical mononuclear zinc complex: synthesis, crystal
 structure, Hirshfeld surface analysis, DFT calculations, and application
 in a supercapacitor electrode
;
_journal_issue 37
_journal_name_full 'New Journal of Chemistry'
_journal_page_first 16344
_journal_page_last 16358
_journal_paper_doi 10.1039/D4NJ02698E
_journal_volume 48
_journal_year 2024
_chemical_compound_source 'synthesis as described'
_chemical_formula_moiety 'C20 H26 O10 S2 Zn'
_chemical_formula_sum 'C20 H26 O10 S2 Zn'
_chemical_formula_weight 555.90
_space_group_crystal_system monoclinic
_space_group_IT_number 14
_space_group_name_Hall '-P 2yn'
_space_group_name_H-M_alt 'P 1 21/n 1'
_atom_sites_solution_hydrogens geom
_atom_sites_solution_primary dual
_atom_sites_solution_secondary difmap
_audit_update_record
;
2023-02-22 deposited with the CCDC.	2024-07-30 downloaded from the CCDC.
;
_cell_angle_alpha 90
_cell_angle_beta 92.734(2)
_cell_angle_gamma 90
_cell_formula_units_Z 2
_cell_length_a 11.3224(5)
_cell_length_b 6.2518(2)
_cell_length_c 16.4528(6)
_cell_measurement_reflns_used 9904
_cell_measurement_temperature 150(2)
_cell_measurement_theta_max 27.4584
_cell_measurement_theta_min 2.4778
_cell_measurement_wavelength 0.710730
_cell_volume 1163.29(8)
_computing_cell_refinement 'APEX3 (Bruker, 2015)'
_computing_data_collection 'Bruker APEX3 (Bruker, 2015)'
_computing_data_reduction 'SAINT (Bruker, 2014)'
_computing_molecular_graphics
;
   'SXGRAPH (L. Farrugia, 1999), Mercury (CSD, 2020)'
;
_computing_publication_material 'CRYSCALC (T. Roisnel, local program, 2021)'
_computing_structure_refinement 'SHELXL-2019_2 (Sheldrick, 2019)'
_computing_structure_solution 'SHELXT (Sheldrick, 2015)'
_diffrn_ambient_temperature 150(2)
_diffrn_detector CMOS-PHOTON70
_diffrn_measured_fraction_theta_full 0.997
_diffrn_measured_fraction_theta_max 0.997
_diffrn_measurement_device_type 'D8 VENTURE Bruker AXS'
_diffrn_measurement_method 'rotation images'
_diffrn_orient_matrix_UB_11 -0.0871632
_diffrn_orient_matrix_UB_12 0.0062691
_diffrn_orient_matrix_UB_13 0.0071471
_diffrn_orient_matrix_UB_21 0.0127280
_diffrn_orient_matrix_UB_22 0.1115766
_diffrn_orient_matrix_UB_23 0.0429818
_diffrn_orient_matrix_UB_31 -0.0076614
_diffrn_orient_matrix_UB_32 0.1140421
_diffrn_orient_matrix_UB_33 -0.0424455
_diffrn_radiation_monochromator 'multilayer monochromator'
_diffrn_radiation_probe x-ray
_diffrn_radiation_source 'Incoatec microfocus sealed tube'
_diffrn_radiation_type MoK\a
_diffrn_radiation_wavelength 0.71073
_diffrn_reflns_av_R_equivalents 0.0431
_diffrn_reflns_av_unetI/netI 0.0339
_diffrn_reflns_limit_h_max 14
_diffrn_reflns_limit_h_min -14
_diffrn_reflns_limit_k_max 7
_diffrn_reflns_limit_k_min -8
_diffrn_reflns_limit_l_max 21
_diffrn_reflns_limit_l_min -21
_diffrn_reflns_number 13634
_diffrn_reflns_theta_full 25.242
_diffrn_reflns_theta_max 27.476
_diffrn_reflns_theta_min 2.479
_diffrn_source_current 1.00
_diffrn_source_power 50.0
_diffrn_source_voltage 50.00
_exptl_absorpt_coefficient_mu 1.289
_exptl_absorpt_correction_T_max 0.879
_exptl_absorpt_correction_T_min 0.701
_exptl_absorpt_correction_type multi-scan
_exptl_absorpt_process_details
;
  [Sheldrick, G.M. (2014). SADABS Bruker AXS Inc., Madison, Wisconsin, USA]
;
_exptl_crystal_colour colourless
_exptl_crystal_density_diffrn 1.587
_exptl_crystal_description prism
_exptl_crystal_F_000 576
_exptl_crystal_size_max 0.480
_exptl_crystal_size_mid 0.140
_exptl_crystal_size_min 0.100
_refine_diff_density_max 0.570
_refine_diff_density_min -0.501
_refine_diff_density_rms 0.066
_refine_ls_extinction_method none
_refine_ls_goodness_of_fit_ref 0.813
_refine_ls_hydrogen_treatment constr
_refine_ls_matrix_type full
_refine_ls_number_parameters 155
_refine_ls_number_reflns 2653
_refine_ls_number_restraints 0
_refine_ls_restrained_S_all 0.813
_refine_ls_R_factor_all 0.0270
_refine_ls_R_factor_gt 0.0254
_refine_ls_shift/su_max 0.004
_refine_ls_shift/su_mean 0.000
_refine_ls_structure_factor_coef Fsqd
_refine_ls_weighting_details 'w=1/[\s^2^(Fo^2^)+(0.0650P)^2^+0.6306P] where P=(Fo^2^+2Fc^2^)/3'
_refine_ls_weighting_scheme calc
_refine_ls_wR_factor_gt 0.0737
_refine_ls_wR_factor_ref 0.0759
_reflns_number_gt 2514
_reflns_number_total 2653
_reflns_threshold_expression >2sigma(I)
_cod_data_source_file d4nj02698e2.cif
_cod_data_source_block AT23_ZnLAH
_cod_depositor_comments 'Adding full bibliography for 7063437.cif.'
_cod_original_sg_symbol_H-M 'P 21/n'
_cod_database_code 7063437

loop_
_space_group_symop_operation_xyz
'x, y, z'
'-x+1/2, y+1/2, -z+1/2'
'-x, -y, -z'
'x-1/2, -y-1/2, z-1/2'

loop_
_atom_site_label
_atom_site_type_symbol
_atom_site_fract_x
_atom_site_fract_y
_atom_site_fract_z
_atom_site_U_iso_or_equiv
_atom_site_adp_type
_atom_site_occupancy
_atom_site_site_symmetry_order
_atom_site_calc_flag
_atom_site_refinement_flags_posn
_atom_site_refinement_flags_adp
_atom_site_refinement_flags_occupancy
_atom_site_disorder_assembly
_atom_site_disorder_group
Zn1 Zn 0.500000 0.500000 0.500000 0.01447(9) Uani 1 2 d S . P . .
S1 S 0.27287(3) 0.22655(6) 0.53059(2) 0.01695(10) Uani 1 1 d . . . . .
O1 O 0.54575(9) 0.26229(15) 0.57699(6) 0.0168(2) Uani 1 1 d . . . . .
C2 C 0.53660(11) 0.2479(2) 0.65294(8) 0.0140(2) Uani 1 1 d . . . . .
C3 C 0.58966(12) 0.0616(2) 0.69205(8) 0.0161(3) Uani 1 1 d . . . . .
H3 H 0.622055 -0.047499 0.659674 0.019 Uiso 1 1 calc R U . . .
C4 C 0.59384(12) 0.0407(2) 0.77278(9) 0.0170(3) Uani 1 1 d . . . . .
C5 C 0.65226(13) -0.1337(3) 0.82103(9) 0.0236(3) Uani 1 1 d . . . . .
H5A H 0.686562 -0.237175 0.784143 0.035 Uiso 1 1 calc R U . . .
H5B H 0.593790 -0.205556 0.853555 0.035 Uiso 1 1 calc R U . . .
H5C H 0.714954 -0.073335 0.857216 0.035 Uiso 1 1 calc R U . . .
O6 O 0.54368(9) 0.18802(17) 0.82168(6) 0.0195(2) Uani 1 1 d . . . . .
C7 C 0.48232(11) 0.3665(2) 0.79023(8) 0.0163(3) Uani 1 1 d . . . . .
O8 O 0.44078(11) 0.47684(17) 0.84262(7) 0.0240(2) Uani 1 1 d . . . . .
C9 C 0.47832(11) 0.3987(2) 0.70345(7) 0.0143(2) Uani 1 1 d . . . . .
C10 C 0.41244(11) 0.5794(2) 0.66920(8) 0.0145(2) Uani 1 1 d . . . . .
C11 C 0.33518(13) 0.7173(2) 0.71971(9) 0.0204(3) Uani 1 1 d . . . . .
H11A H 0.289639 0.815916 0.684112 0.031 Uiso 1 1 calc R U . . .
H11B H 0.384770 0.799246 0.758962 0.031 Uiso 1 1 calc R U . . .
H11C H 0.280855 0.626376 0.748920 0.031 Uiso 1 1 calc R U . . .
O12 O 0.41242(9) 0.62806(16) 0.59558(6) 0.0181(2) Uani 1 1 d . . . . .
O13 O 0.33927(9) 0.33151(18) 0.46291(6) 0.0211(2) Uani 1 1 d . . . . .
C14 C 0.20985(15) -0.0107(2) 0.48703(10) 0.0231(3) Uani 1 1 d . . . . .
H14A H 0.167458 0.024279 0.435416 0.035 Uiso 1 1 calc R U . . .
H14B H 0.154619 -0.073016 0.524529 0.035 Uiso 1 1 calc R U . . .
H14C H 0.272794 -0.113728 0.477192 0.035 Uiso 1 1 calc R U . . .
C15 C 0.13924(14) 0.3760(2) 0.53695(10) 0.0262(3) Uani 1 1 d . . . . .
H15A H 0.157836 0.520921 0.556374 0.039 Uiso 1 1 calc R U . . .
H15B H 0.087730 0.305453 0.574940 0.039 Uiso 1 1 calc R U . . .
H15C H 0.098814 0.383807 0.483018 0.039 Uiso 1 1 calc R U . . .

loop_
_atom_site_aniso_label
_atom_site_aniso_U_11
_atom_site_aniso_U_22
_atom_site_aniso_U_33
_atom_site_aniso_U_23
_atom_site_aniso_U_13
_atom_site_aniso_U_12
Zn1 0.01374(13) 0.01760(14) 0.01229(13) 0.00246(7) 0.00298(8) 0.00135(7)
S1 0.01549(17) 0.02082(19) 0.01465(17) 0.00129(12) 0.00171(12) -0.00266(12)
O1 0.0186(5) 0.0187(5) 0.0134(4) 0.0017(3) 0.0040(3) 0.0037(4)
C2 0.0108(5) 0.0164(6) 0.0150(6) 0.0015(5) 0.0017(4) -0.0016(4)
C3 0.0145(6) 0.0153(6) 0.0186(6) 0.0011(5) 0.0032(5) 0.0007(5)
C4 0.0131(6) 0.0177(6) 0.0203(7) 0.0021(5) 0.0011(5) 0.0001(5)
C5 0.0223(7) 0.0256(8) 0.0228(7) 0.0067(6) 0.0007(5) 0.0062(6)
O6 0.0219(5) 0.0223(5) 0.0142(4) 0.0018(4) 0.0005(4) 0.0052(4)
C7 0.0156(6) 0.0176(6) 0.0155(6) -0.0002(5) 0.0009(4) -0.0008(5)
O8 0.0316(6) 0.0263(6) 0.0144(5) -0.0023(4) 0.0046(4) 0.0063(4)
C9 0.0124(6) 0.0163(6) 0.0142(6) 0.0006(5) 0.0026(4) -0.0003(5)
C10 0.0122(6) 0.0145(6) 0.0170(6) 0.0002(5) 0.0018(4) -0.0014(5)
C11 0.0208(7) 0.0212(7) 0.0195(6) -0.0001(5) 0.0057(5) 0.0065(5)
O12 0.0195(5) 0.0188(5) 0.0162(4) 0.0023(4) 0.0040(3) 0.0036(4)
O13 0.0179(5) 0.0287(5) 0.0171(5) 0.0027(4) 0.0034(4) -0.0062(4)
C14 0.0255(8) 0.0189(7) 0.0252(8) -0.0028(5) 0.0054(6) -0.0025(5)
C15 0.0262(7) 0.0224(7) 0.0311(8) 0.0027(6) 0.0125(6) 0.0047(6)

loop_
_atom_type_symbol
_atom_type_description
_atom_type_scat_dispersion_real
_atom_type_scat_dispersion_imag
_atom_type_scat_source
C C 0.0033 0.0016 'International Tables Vol C Tables 4.2.6.8 and 6.1.1.4'
H H 0.0000 0.0000 'International Tables Vol C Tables 4.2.6.8 and 6.1.1.4'
O O 0.0106 0.0060 'International Tables Vol C Tables 4.2.6.8 and 6.1.1.4'
Zn Zn 0.2839 1.4301 'International Tables Vol C Tables 4.2.6.8 and 6.1.1.4'
S S 0.1246 0.1234 'International Tables Vol C Tables 4.2.6.8 and 6.1.1.4'

loop_
_geom_angle_atom_site_label_1
_geom_angle_atom_site_label_2
_geom_angle_atom_site_label_3
_geom_angle
_geom_angle_site_symmetry_1
_geom_angle_site_symmetry_3
_geom_angle_publ_flag
O1 Zn1 O1 180.0 . 3_666 ?
O1 Zn1 O12 94.30(4) . 3_666 ?
O1 Zn1 O12 85.70(4) 3_666 3_666 ?
O1 Zn1 O12 85.70(4) . . ?
O1 Zn1 O12 94.30(4) 3_666 . ?
O12 Zn1 O12 180.0 3_666 . ?
O1 Zn1 O13 90.33(4) . . ?
O1 Zn1 O13 89.67(4) 3_666 . ?
O12 Zn1 O13 91.40(4) 3_666 . ?
O12 Zn1 O13 88.60(4) . . ?
O1 Zn1 O13 89.67(4) . 3_666 ?
O1 Zn1 O13 90.33(4) 3_666 3_666 ?
O12 Zn1 O13 88.60(4) 3_666 3_666 ?
O12 Zn1 O13 91.40(4) . 3_666 ?
O13 Zn1 O13 180.0 . 3_666 ?
O13 S1 C14 105.48(7) . . ?
O13 S1 C15 105.47(7) . . ?
C14 S1 C15 97.76(8) . . ?
C2 O1 Zn1 130.36(9) . . ?
O1 C2 C9 125.95(12) . . ?
O1 C2 C3 116.47(12) . . ?
C9 C2 C3 117.58(12) . . ?
C4 C3 C2 121.07(13) . . ?
C4 C3 H3 119.5 . . ?
C2 C3 H3 119.5 . . ?
C3 C4 O6 121.69(13) . . ?
C3 C4 C5 126.73(14) . . ?
O6 C4 C5 111.57(12) . . ?
C4 C5 H5A 109.5 . . ?
C4 C5 H5B 109.5 . . ?
H5A C5 H5B 109.5 . . ?
C4 C5 H5C 109.5 . . ?
H5A C5 H5C 109.5 . . ?
H5B C5 H5C 109.5 . . ?
C4 O6 C7 122.21(10) . . ?
O8 C7 O6 113.08(12) . . ?
O8 C7 C9 128.91(13) . . ?
O6 C7 C9 117.99(11) . . ?
C2 C9 C7 119.17(12) . . ?
C2 C9 C10 121.80(11) . . ?
C7 C9 C10 118.99(12) . . ?
O12 C10 C9 122.83(12) . . ?
O12 C10 C11 114.98(12) . . ?
C9 C10 C11 122.14(11) . . ?
C10 C11 H11A 109.5 . . ?
C10 C11 H11B 109.5 . . ?
H11A C11 H11B 109.5 . . ?
C10 C11 H11C 109.5 . . ?
H11A C11 H11C 109.5 . . ?
H11B C11 H11C 109.5 . . ?
C10 O12 Zn1 131.88(9) . . ?
S1 O13 Zn1 116.20(5) . . ?
S1 C14 H14A 109.5 . . ?
S1 C14 H14B 109.5 . . ?
H14A C14 H14B 109.5 . . ?
S1 C14 H14C 109.5 . . ?
H14A C14 H14C 109.5 . . ?
H14B C14 H14C 109.5 . . ?
S1 C15 H15A 109.5 . . ?
S1 C15 H15B 109.5 . . ?
H15A C15 H15B 109.5 . . ?
S1 C15 H15C 109.5 . . ?
H15A C15 H15C 109.5 . . ?
H15B C15 H15C 109.5 . . ?

loop_
_geom_bond_atom_site_label_1
_geom_bond_atom_site_label_2
_geom_bond_distance
_geom_bond_site_symmetry_2
_geom_bond_publ_flag
Zn1 O1 2.0047(9) . ?
Zn1 O1 2.0047(9) 3_666 ?
Zn1 O12 2.0606(9) 3_666 ?
Zn1 O12 2.0606(9) . ?
Zn1 O13 2.1651(10) . ?
Zn1 O13 2.1651(10) 3_666 ?
S1 O13 1.5217(10) . ?
S1 C14 1.7814(15) . ?
S1 C15 1.7858(15) . ?
O1 C2 1.2620(16) . ?
C2 C9 1.4378(18) . ?
C2 C3 1.4470(18) . ?
C3 C4 1.3333(19) . ?
C3 H3 0.9500 . ?
C4 O6 1.3642(18) . ?
C4 C5 1.4854(19) . ?
C5 H5A 0.9800 . ?
C5 H5B 0.9800 . ?
C5 H5C 0.9800 . ?
O6 C7 1.4003(16) . ?
C7 O8 1.2162(18) . ?
C7 C9 1.4405(17) . ?
C9 C10 1.4524(18) . ?
C10 O12 1.2489(16) . ?
C10 C11 1.5062(18) . ?
C11 H11A 0.9800 . ?
C11 H11B 0.9800 . ?
C11 H11C 0.9800 . ?
C14 H14A 0.9800 . ?
C14 H14B 0.9800 . ?
C14 H14C 0.9800 . ?
C15 H15A 0.9800 . ?
C15 H15B 0.9800 . ?
C15 H15C 0.9800 . ?

loop_
_geom_torsion_atom_site_label_1
_geom_torsion_atom_site_label_2
_geom_torsion_atom_site_label_3
_geom_torsion_atom_site_label_4
_geom_torsion
_geom_torsion_site_symmetry_1
_geom_torsion_site_symmetry_2
_geom_torsion_site_symmetry_3
_geom_torsion_site_symmetry_4
_geom_torsion_publ_flag
Zn1 O1 C2 C9 6.4(2) . . . . ?
Zn1 O1 C2 C3 -173.80(9) . . . . ?
O1 C2 C3 C4 174.13(13) . . . . ?
C9 C2 C3 C4 -6.03(19) . . . . ?
C2 C3 C4 O6 3.1(2) . . . . ?
C2 C3 C4 C5 -175.66(13) . . . . ?
C3 C4 O6 C7 1.7(2) . . . . ?
C5 C4 O6 C7 -179.33(12) . . . . ?
C4 O6 C7 O8 178.01(13) . . . . ?
C4 O6 C7 C9 -3.30(18) . . . . ?
O1 C2 C9 C7 -175.91(12) . . . . ?
C3 C2 C9 C7 4.27(18) . . . . ?
O1 C2 C9 C10 6.0(2) . . . . ?
C3 C2 C9 C10 -173.84(12) . . . . ?
O8 C7 C9 C2 178.60(14) . . . . ?
O6 C7 C9 C2 0.15(18) . . . . ?
O8 C7 C9 C10 -3.2(2) . . . . ?
O6 C7 C9 C10 178.31(11) . . . . ?
C2 C9 C10 O12 -7.7(2) . . . . ?
C7 C9 C10 O12 174.16(12) . . . . ?
C2 C9 C10 C11 169.93(12) . . . . ?
C7 C9 C10 C11 -8.18(19) . . . . ?
C9 C10 O12 Zn1 -2.6(2) . . . . ?
C11 C10 O12 Zn1 179.57(9) . . . . ?
C14 S1 O13 Zn1 -145.86(7) . . . . ?
C15 S1 O13 Zn1 111.31(8) . . . . ?
